data_7126528
loop_
_publ_author_name
'Liu, Si-Yu'
'Kawashima, Hiroyuki'
'Fukui, Norihito'
'Shinokubo, Hiroshi'

_publ_section_title
;
 A 2-to-2' 18-to-18' doubly linked Ni(ii) norcorrole dimer: an effectively
 conjugated antiaromatic dyad.
;
_journal_issue 50
_journal_name_full 'Chemical communications (Cambridge, England)'
_journal_page_first 6846
_journal_page_last 6849
_journal_paper_doi 10.1039/d0cc02543g
_journal_volume 56
_journal_year 2020
_chemical_formula_moiety 'C36 H28 N4 Ni, 2(C2 H2 Cl4)'
_chemical_formula_sum 'C40 H32 Cl8 N4 Ni'
_chemical_formula_weight 911.00
_space_group_crystal_system monoclinic
_space_group_IT_number 14
_space_group_name_Hall '-P 2ybc'
_space_group_name_H-M_alt 'P 1 21/c 1'
_atom_sites_solution_hydrogens geom
_audit_creation_method SHELXL-2018/3
_audit_update_record
;
2020-03-21 deposited with the CCDC.	2020-05-12 downloaded from the CCDC.
;
_cell_angle_alpha 90
_cell_angle_beta 98.164(2)
_cell_angle_gamma 90
_cell_formula_units_Z 4
_cell_length_a 17.4782(4)
_cell_length_b 12.6007(2)
_cell_length_c 17.9057(3)
_cell_measurement_reflns_used 20847
_cell_measurement_temperature 93(2)
_cell_measurement_theta_max 31.2060
_cell_measurement_theta_min 2.0060
_cell_volume 3903.54(13)
_computing_cell_refinement 'CrysAlisPro 1.171.38.41 (Rigaku OD, 2015)'
_computing_data_collection 'RIGAKU CrystalClear'
_computing_data_reduction 'CrysAlisPro 1.171.38.41 (Rigaku OD, 2015)'
_computing_molecular_graphics 'Yadokari-XG 2009(Wakita Nemoto et al.)'
_computing_publication_material 'Yadokari-XG 2009(Wakita,Nemoto et al.)'
_computing_structure_refinement 'SHELXL-2018/3 (Sheldrick, 2018)'
_computing_structure_solution 'SHELXT 2018/2 (Sheldrick, 2018)'
_diffrn_ambient_temperature 93(2)
_diffrn_detector_area_resol_mean 28.5714
_diffrn_measured_fraction_theta_full 0.992
_diffrn_measured_fraction_theta_max 0.950
_diffrn_measurement_device_type 'Rigaku VariMax Saturn'
_diffrn_measurement_method 'omega scans'
_diffrn_radiation_monochromator Confocal
_diffrn_radiation_source 'rotating-anode X-ray tube'
_diffrn_radiation_type MoK\a
_diffrn_radiation_wavelength 0.71075
_diffrn_reflns_av_R_equivalents 0.0370
_diffrn_reflns_av_unetI/netI 0.0271
_diffrn_reflns_Laue_measured_fraction_full 0.992
_diffrn_reflns_Laue_measured_fraction_max 0.950
_diffrn_reflns_limit_h_max 21
_diffrn_reflns_limit_h_min -24
_diffrn_reflns_limit_k_max 15
_diffrn_reflns_limit_k_min -17
_diffrn_reflns_limit_l_max 25
_diffrn_reflns_limit_l_min -24
_diffrn_reflns_number 35794
_diffrn_reflns_point_group_measured_fraction_full 0.992
_diffrn_reflns_point_group_measured_fraction_max 0.950
_diffrn_reflns_theta_full 25.242
_diffrn_reflns_theta_max 29.999
_diffrn_reflns_theta_min 1.999
_exptl_absorpt_coefficient_mu 1.081
_exptl_absorpt_correction_T_max 1.00000
_exptl_absorpt_correction_T_min 0.67293
_exptl_absorpt_correction_type multi-scan
_exptl_absorpt_process_details
;
CrysAlisPro 1.171.38.41 (Rigaku Oxford Diffraction, 2015)
Empirical absorption correction using spherical harmonics,
 implemented in SCALE3 ABSPACK scaling algorithm.
;
_exptl_crystal_colour green
_exptl_crystal_density_diffrn 1.550
_exptl_crystal_description prism
_exptl_crystal_F_000 1856
_exptl_crystal_size_max 0.113
_exptl_crystal_size_mid 0.081
_exptl_crystal_size_min 0.054
_refine_diff_density_max 1.350
_refine_diff_density_min -0.510
_refine_diff_density_rms 0.086
_refine_ls_extinction_method none
_refine_ls_goodness_of_fit_ref 1.005
_refine_ls_hydrogen_treatment constr
_refine_ls_matrix_type full
_refine_ls_number_parameters 552
_refine_ls_number_reflns 10822
_refine_ls_number_restraints 0
_refine_ls_restrained_S_all 1.005
_refine_ls_R_factor_all 0.0661
_refine_ls_R_factor_gt 0.0536
_refine_ls_shift/su_max 0.001
_refine_ls_shift/su_mean 0.000
_refine_ls_structure_factor_coef Fsqd
_refine_ls_weighting_details 'w=1/[\s^2^(Fo^2^)+(0.0858P)^2^+3.9588P] where P=(Fo^2^+2Fc^2^)/3'
_refine_ls_weighting_scheme calc
_refine_ls_wR_factor_gt 0.1479
_refine_ls_wR_factor_ref 0.1588
_reflns_Friedel_coverage 0.000
_reflns_number_gt 8740
_reflns_number_total 10822
_reflns_threshold_expression 'I > 2\s(I)'
_cod_data_source_file d0cc02543g2.cif
_cod_data_source_block v191017_cotdimer3_a
_cod_depositor_comments 'Adding full bibliography for 7126528--7126530.cif.'
_cod_original_sg_symbol_H-M 'P 21/c'
_cod_database_code 7126528
_shelx_shelxl_version_number 2018/3
_shelx_space_group_comment
;
The symmetry employed for this shelxl refinement is uniquely defined
by the following loop, which should always be used as a source of
symmetry information in preference to the above space-group names.
They are only intended as comments.
;

loop_
_space_group_symop_operation_xyz
'x, y, z'
'-x, y+1/2, -z+1/2'
'-x, -y, -z'
'x, -y-1/2, z-1/2'

loop_
_atom_site_label
_atom_site_type_symbol
_atom_site_fract_x
_atom_site_fract_y
_atom_site_fract_z
_atom_site_U_iso_or_equiv
_atom_site_adp_type
_atom_site_occupancy
_atom_site_site_symmetry_order
_atom_site_calc_flag
_atom_site_refinement_flags_posn
_atom_site_refinement_flags_adp
_atom_site_refinement_flags_occupancy
_atom_site_disorder_assembly
_atom_site_disorder_group
C1 C 0.39706(13) 0.43688(19) 0.29870(12) 0.0275(4) Uani 1 1 d . . . . .
C2 C 0.47823(13) 0.43002(17) 0.31500(11) 0.0251(4) Uani 1 1 d . . . . .
H1 H 0.511570 0.411439 0.281033 0.030 Uiso 1 1 calc R U . . .
C3 C 0.50035(12) 0.45630(17) 0.39203(11) 0.0233(4) Uani 1 1 d . . . . .
C4 C 0.43015(13) 0.47953(18) 0.42108(12) 0.0256(4) Uani 1 1 d . . . . .
C5 C 0.39818(13) 0.51255(18) 0.49015(11) 0.0248(4) Uani 1 1 d . . . . .
C6 C 0.42212(12) 0.54295(17) 0.56841(11) 0.0227(4) Uani 1 1 d . . . . .
C7 C 0.35449(12) 0.56883(17) 0.59718(12) 0.0250(4) Uani 1 1 d . . . . .
H2 H 0.351549 0.591438 0.646137 0.030 Uiso 1 1 calc R U . . .
C8 C 0.29014(13) 0.55478(18) 0.53867(12) 0.0263(4) Uani 1 1 d . . . . .
C9 C 0.21022(13) 0.56885(18) 0.53489(12) 0.0269(4) Uani 1 1 d . . . . .
C10 C 0.15575(13) 0.55123(19) 0.46702(13) 0.0291(4) Uani 1 1 d . . . . .
C11 C 0.07419(14) 0.5535(2) 0.45083(14) 0.0331(5) Uani 1 1 d . . . . .
H3 H 0.040304 0.569544 0.484846 0.040 Uiso 1 1 calc R U . . .
C12 C 0.05333(14) 0.5275(2) 0.37450(15) 0.0345(5) Uani 1 1 d . . . . .
H4 H 0.003363 0.522576 0.348752 0.041 Uiso 1 1 calc R U . . .
C13 C 0.12233(14) 0.5102(2) 0.34426(14) 0.0318(5) Uani 1 1 d . . . . .
C14 C 0.15473(14) 0.4778(2) 0.27488(13) 0.0318(5) Uani 1 1 d . . . . .
C15 C 0.13184(15) 0.4487(2) 0.19708(13) 0.0342(5) Uani 1 1 d . . . . .
H5 H 0.081657 0.447214 0.171532 0.041 Uiso 1 1 calc R U . . .
C16 C 0.19812(14) 0.4237(2) 0.16768(13) 0.0325(5) Uani 1 1 d . . . . .
H6 H 0.200790 0.402193 0.118426 0.039 Uiso 1 1 calc R U . . .
C17 C 0.26287(14) 0.4366(2) 0.22684(12) 0.0302(5) Uani 1 1 d . . . . .
C18 C 0.34259(13) 0.42180(19) 0.23040(12) 0.0280(4) Uani 1 1 d . . . . .
C19 C 0.17744(12) 0.60326(19) 0.60378(12) 0.0282(4) Uani 1 1 d . . . . .
C20 C 0.15769(14) 0.7102(2) 0.61167(15) 0.0353(5) Uani 1 1 d . . . . .
C21 C 0.12573(16) 0.7402(2) 0.67598(16) 0.0420(6) Uani 1 1 d . . . . .
H7 H 0.113638 0.811235 0.682359 0.050 Uiso 1 1 calc R U . . .
C22 C 0.11155(15) 0.6671(2) 0.73057(15) 0.0389(6) Uani 1 1 d . . . . .
C23 C 0.13093(14) 0.5627(2) 0.72098(13) 0.0348(5) Uani 1 1 d . . . . .
H8 H 0.121895 0.513103 0.757210 0.042 Uiso 1 1 calc R U . . .
C24 C 0.16396(14) 0.5288(2) 0.65809(13) 0.0310(5) Uani 1 1 d . . . . .
C25 C 0.1704(2) 0.7918(2) 0.55270(19) 0.0486(7) Uani 1 1 d . . . . .
H9 H 0.153559 0.860143 0.567662 0.073 Uiso 1 1 calc R U . . .
H10 H 0.224382 0.794907 0.547903 0.073 Uiso 1 1 calc R U . . .
H11 H 0.141373 0.772292 0.505108 0.073 Uiso 1 1 calc R U . . .
C26 C 0.0751(2) 0.7018(3) 0.79821(18) 0.0530(8) Uani 1 1 d . . . . .
H12 H 0.065613 0.776858 0.795465 0.080 Uiso 1 1 calc R U . . .
H13 H 0.027053 0.664912 0.798541 0.080 Uiso 1 1 calc R U . . .
H14 H 0.109328 0.685727 0.843576 0.080 Uiso 1 1 calc R U . . .
C27 C 0.1827(2) 0.4130(2) 0.65026(17) 0.0482(7) Uani 1 1 d . . . . .
H15 H 0.169437 0.374599 0.692937 0.072 Uiso 1 1 calc R U . . .
H16 H 0.153668 0.385396 0.604871 0.072 Uiso 1 1 calc R U . . .
H17 H 0.236958 0.405073 0.647992 0.072 Uiso 1 1 calc R U . . .
C28 C 0.37323(13) 0.39023(19) 0.16006(12) 0.0274(4) Uani 1 1 d . . . . .
C29 C 0.38209(15) 0.4672(2) 0.10553(13) 0.0323(5) Uani 1 1 d . . . . .
C30 C 0.40541(16) 0.4360(2) 0.03790(13) 0.0342(5) Uani 1 1 d . . . . .
H18 H 0.411012 0.487050 0.001576 0.041 Uiso 1 1 calc R U . . .
C31 C 0.42046(18) 0.3313(2) 0.02319(14) 0.0405(6) Uani 1 1 d . . . . .
C32 C 0.4148(2) 0.2566(2) 0.07902(16) 0.0470(7) Uani 1 1 d . . . . .
H19 H 0.426684 0.186109 0.070245 0.056 Uiso 1 1 calc R U . . .
C33 C 0.39190(17) 0.2842(2) 0.14805(14) 0.0368(5) Uani 1 1 d . . . . .
C34 C 0.3689(2) 0.5835(2) 0.11992(16) 0.0500(7) Uani 1 1 d . . . . .
H20 H 0.353082 0.591899 0.168792 0.075 Uiso 1 1 calc R U . . .
H21 H 0.415895 0.622117 0.118088 0.075 Uiso 1 1 calc R U . . .
H22 H 0.329196 0.610287 0.082023 0.075 Uiso 1 1 calc R U . . .
C35 C 0.4422(2) 0.2990(3) -0.05254(17) 0.0580(9) Uani 1 1 d . . . . .
H23 H 0.450636 0.223727 -0.053121 0.087 Uiso 1 1 calc R U . . .
H24 H 0.401137 0.317607 -0.091812 0.087 Uiso 1 1 calc R U . . .
H25 H 0.488657 0.335175 -0.060677 0.087 Uiso 1 1 calc R U . . .
C36 C 0.3893(2) 0.2008(2) 0.20819(17) 0.0522(8) Uani 1 1 d . . . . .
H26 H 0.372498 0.232548 0.251794 0.078 Uiso 1 1 calc R U . . .
H27 H 0.353860 0.145699 0.189164 0.078 Uiso 1 1 calc R U . . .
H28 H 0.439937 0.171035 0.221832 0.078 Uiso 1 1 calc R U . . .
N1 N 0.37112(11) 0.46638(18) 0.36406(10) 0.0298(4) Uani 1 1 d . . . . .
N2 N 0.32144(11) 0.52056(17) 0.47625(10) 0.0286(4) Uani 1 1 d . . . . .
N3 N 0.18159(12) 0.52549(18) 0.40105(11) 0.0323(4) Uani 1 1 d . . . . .
N4 N 0.23099(12) 0.47022(18) 0.28857(11) 0.0322(4) Uani 1 1 d . . . . .
Ni1 Ni 0.27640(2) 0.49536(3) 0.38258(2) 0.02973(10) Uani 1 1 d . . . . .
C37 C 0.1291(2) 0.2499(3) 0.42153(16) 0.0529(8) Uani 1 1 d . . . . .
H29 H 0.117518 0.325464 0.426696 0.063 Uiso 0.79(2) 1 calc R U P A 1
H30 H 0.121147 0.326262 0.427630 0.063 Uiso 0.21(2) 1 calc R U P A 2
C38 C 0.0619(2) 0.1878(3) 0.44404(18) 0.0555(8) Uani 1 1 d . . . . .
H31 H 0.015177 0.206913 0.409653 0.067 Uiso 0.79(2) 1 calc R U P A 1
H32 H 0.016181 0.210094 0.409411 0.067 Uiso 0.21(2) 1 calc R U P A 2
C39 C 0.3028(2) 0.8924(4) 0.3315(2) 0.0679(11) Uani 1 1 d . . . . .
H33 H 0.272044 0.894750 0.281252 0.082 Uiso 0.587(15) 1 calc R U P B 1
H34 H 0.266446 0.891675 0.284431 0.082 Uiso 0.413(15) 1 calc R U P B 3
C40 C 0.3201(3) 0.7803(3) 0.3518(2) 0.0696(11) Uani 1 1 d . . . . .
H35 H 0.271626 0.744340 0.357886 0.084 Uiso 0.587(15) 1 calc R U P B 1
H36 H 0.271064 0.741818 0.349418 0.084 Uiso 0.413(15) 1 calc R U P B 3
Cl1 Cl 0.2194(2) 0.2241(3) 0.4792(2) 0.0485(7) Uani 0.79(2) 1 d . . P A 1
Cl2 Cl 0.13460(15) 0.2262(2) 0.32621(17) 0.0601(9) Uani 0.79(2) 1 d . . P A 1
Cl3 Cl 0.0747(2) 0.0498(2) 0.4395(3) 0.0663(10) Uani 0.79(2) 1 d . . P A 1
Cl4 Cl 0.04694(19) 0.2204(4) 0.53762(15) 0.0540(7) Uani 0.79(2) 1 d . . P A 1
Cl5 Cl 0.2508(2) 0.9582(5) 0.3963(2) 0.0852(14) Uani 0.587(15) 1 d . . P B 1
Cl6 Cl 0.3929(6) 0.9607(7) 0.3280(5) 0.0668(16) Uani 0.587(15) 1 d . . P B 1
Cl7 Cl 0.3852(5) 0.7696(4) 0.4388(2) 0.0888(15) Uani 0.587(15) 1 d . . P B 1
Cl8 Cl 0.35874(18) 0.7208(3) 0.27632(17) 0.0610(10) Uani 0.587(15) 1 d . . P B 1
Cl1A Cl 0.2107(10) 0.2129(13) 0.4695(10) 0.076(5) Uani 0.21(2) 1 d . . P A 2
Cl2A Cl 0.1299(13) 0.2159(14) 0.3182(9) 0.145(11) Uani 0.21(2) 1 d . . P A 2
Cl3A Cl 0.0698(5) 0.0503(9) 0.4320(8) 0.057(3) Uani 0.21(2) 1 d . . P A 2
Cl4A Cl 0.0499(11) 0.238(2) 0.5324(10) 0.092(6) Uani 0.21(2) 1 d . . P A 2
Cl5A Cl 0.2476(4) 0.9294(8) 0.4060(4) 0.107(2) Uani 0.413(15) 1 d . . P B 3
Cl6A Cl 0.3716(8) 0.9736(9) 0.3187(7) 0.0611(19) Uani 0.413(15) 1 d . . P B 3
Cl7A Cl 0.3676(5) 0.7691(5) 0.4389(3) 0.0687(17) Uani 0.413(15) 1 d . . P B 3
Cl8A Cl 0.3713(9) 0.7292(7) 0.2807(5) 0.180(6) Uani 0.413(15) 1 d . . P B 3

loop_
_atom_site_aniso_label
_atom_site_aniso_U_11
_atom_site_aniso_U_22
_atom_site_aniso_U_33
_atom_site_aniso_U_23
_atom_site_aniso_U_13
_atom_site_aniso_U_12
C1 0.0263(11) 0.0377(11) 0.0189(9) -0.0034(8) 0.0042(8) -0.0010(9)
C2 0.0250(10) 0.0311(10) 0.0197(8) -0.0021(7) 0.0049(7) -0.0014(8)
C3 0.0225(10) 0.0281(10) 0.0194(8) 0.0003(7) 0.0037(7) -0.0008(7)
C4 0.0216(10) 0.0359(11) 0.0193(9) -0.0026(8) 0.0034(7) -0.0011(8)
C5 0.0212(10) 0.0344(11) 0.0190(9) -0.0021(7) 0.0033(7) -0.0002(8)
C6 0.0229(10) 0.0277(10) 0.0178(8) -0.0009(7) 0.0040(7) -0.0002(7)
C7 0.0236(10) 0.0304(10) 0.0214(9) -0.0012(7) 0.0045(7) 0.0009(8)
C8 0.0241(11) 0.0352(11) 0.0204(9) -0.0026(8) 0.0058(8) 0.0011(8)
C9 0.0230(10) 0.0344(11) 0.0239(9) -0.0010(8) 0.0056(8) 0.0012(8)
C10 0.0222(11) 0.0389(12) 0.0266(10) -0.0010(9) 0.0046(8) 0.0020(9)
C11 0.0236(11) 0.0434(13) 0.0329(11) 0.0014(10) 0.0062(9) 0.0034(9)
C12 0.0212(11) 0.0462(14) 0.0352(12) 0.0017(10) 0.0004(9) 0.0016(9)
C13 0.0253(11) 0.0424(13) 0.0269(10) 0.0000(9) 0.0007(9) 0.0011(9)
C14 0.0263(12) 0.0419(12) 0.0263(10) 0.0006(9) 0.0004(9) 0.0008(9)
C15 0.0275(12) 0.0467(14) 0.0262(10) -0.0006(9) -0.0039(9) -0.0035(10)
C16 0.0305(12) 0.0417(12) 0.0232(10) -0.0016(9) -0.0028(8) -0.0020(9)
C17 0.0288(12) 0.0413(12) 0.0199(9) -0.0026(8) 0.0011(8) -0.0013(9)
C18 0.0270(11) 0.0377(11) 0.0191(9) -0.0020(8) 0.0027(8) -0.0025(9)
C19 0.0195(10) 0.0405(12) 0.0249(10) -0.0045(8) 0.0044(8) 0.0005(8)
C20 0.0304(12) 0.0407(13) 0.0362(12) -0.0035(10) 0.0092(10) 0.0016(10)
C21 0.0399(14) 0.0431(14) 0.0458(14) -0.0113(11) 0.0154(12) 0.0032(11)
C22 0.0308(12) 0.0527(15) 0.0343(12) -0.0121(11) 0.0079(10) 0.0033(11)
C23 0.0297(12) 0.0501(14) 0.0251(10) -0.0021(9) 0.0056(9) 0.0012(10)
C24 0.0270(11) 0.0406(12) 0.0255(10) -0.0027(9) 0.0043(8) 0.0035(9)
C25 0.0564(18) 0.0397(14) 0.0534(17) 0.0011(12) 0.0201(14) 0.0017(13)
C26 0.0538(18) 0.0657(19) 0.0442(15) -0.0145(14) 0.0231(14) 0.0055(15)
C27 0.066(2) 0.0415(14) 0.0411(14) 0.0038(11) 0.0225(14) 0.0102(13)
C28 0.0248(10) 0.0375(11) 0.0193(9) -0.0038(8) 0.0014(7) -0.0028(8)
C29 0.0392(13) 0.0352(11) 0.0222(10) -0.0011(8) 0.0035(9) 0.0034(10)
C30 0.0442(14) 0.0364(12) 0.0231(10) 0.0007(9) 0.0080(9) 0.0026(10)
C31 0.0563(17) 0.0404(13) 0.0270(11) -0.0055(9) 0.0142(11) 0.0010(12)
C32 0.078(2) 0.0316(12) 0.0356(13) -0.0041(10) 0.0215(14) 0.0013(13)
C33 0.0511(15) 0.0323(12) 0.0283(11) -0.0027(9) 0.0102(10) -0.0044(10)
C34 0.084(2) 0.0365(13) 0.0334(13) 0.0024(10) 0.0200(14) 0.0105(14)
C35 0.097(3) 0.0470(16) 0.0353(14) -0.0055(12) 0.0297(16) 0.0060(17)
C36 0.087(2) 0.0341(13) 0.0386(14) 0.0010(11) 0.0199(15) -0.0069(14)
N1 0.0218(9) 0.0486(11) 0.0188(8) -0.0056(7) 0.0026(7) -0.0003(8)
N2 0.0220(9) 0.0441(11) 0.0200(8) -0.0034(7) 0.0042(7) 0.0010(7)
N3 0.0220(10) 0.0508(12) 0.0234(9) -0.0039(8) 0.0006(7) 0.0017(8)
N4 0.0232(10) 0.0500(12) 0.0229(9) -0.0036(8) 0.0019(7) -0.0005(8)
Ni1 0.01957(16) 0.0502(2) 0.01917(14) -0.00454(11) 0.00175(10) 0.00087(12)
C37 0.078(2) 0.0475(16) 0.0330(13) 0.0032(11) 0.0057(14) 0.0128(15)
C38 0.0576(19) 0.065(2) 0.0424(15) -0.0007(14) 0.0017(14) 0.0242(16)
C39 0.061(2) 0.100(3) 0.0412(16) -0.0095(18) -0.0001(15) 0.023(2)
C40 0.098(3) 0.068(2) 0.0446(17) -0.0126(16) 0.0174(18) -0.034(2)
Cl1 0.0494(11) 0.0594(11) 0.0373(9) 0.0027(8) 0.0085(8) 0.0015(10)
Cl2 0.103(2) 0.0504(10) 0.0280(8) 0.0028(6) 0.0138(7) 0.0026(8)
Cl3 0.078(2) 0.0518(13) 0.0761(15) 0.0003(12) 0.0338(13) -0.0057(10)
Cl4 0.0541(12) 0.0729(15) 0.0362(10) 0.0004(7) 0.0109(6) 0.0249(9)
Cl5 0.0587(17) 0.141(3) 0.0500(13) -0.0502(16) -0.0120(11) 0.0588(17)
Cl6 0.113(4) 0.050(2) 0.047(2) -0.0028(15) 0.044(3) -0.010(2)
Cl7 0.160(4) 0.0525(18) 0.0428(16) -0.0082(12) -0.0223(17) 0.0425(19)
Cl8 0.105(2) 0.0446(12) 0.0361(11) -0.0186(8) 0.0206(9) 0.0116(9)
Cl1A 0.077(6) 0.105(8) 0.046(4) -0.017(4) 0.010(3) -0.044(6)
Cl2A 0.32(3) 0.083(7) 0.029(3) -0.010(4) 0.019(5) 0.051(9)
Cl3A 0.021(4) 0.079(6) 0.071(4) -0.038(4) 0.010(3) 0.000(3)
Cl4A 0.107(9) 0.077(7) 0.097(9) 0.012(5) 0.036(6) 0.048(6)
Cl5A 0.063(3) 0.188(6) 0.078(3) 0.014(3) 0.036(2) 0.010(3)
Cl6A 0.110(6) 0.038(2) 0.042(2) 0.0007(14) 0.033(3) -0.010(3)
Cl7A 0.128(4) 0.047(2) 0.0358(19) 0.0125(13) 0.029(2) -0.008(2)
Cl8A 0.412(17) 0.074(4) 0.068(4) -0.013(3) 0.077(6) 0.001(5)

loop_
_atom_type_symbol
_atom_type_description
_atom_type_scat_dispersion_real
_atom_type_scat_dispersion_imag
_atom_type_scat_source
C C 0.0033 0.0016 'International Tables Vol C Tables 4.2.6.8 and 6.1.1.4'
H H 0.0000 0.0000 'International Tables Vol C Tables 4.2.6.8 and 6.1.1.4'
N N 0.0061 0.0033 'International Tables Vol C Tables 4.2.6.8 and 6.1.1.4'
Ni Ni 0.3393 1.1124 'International Tables Vol C Tables 4.2.6.8 and 6.1.1.4'
Cl Cl 0.1484 0.1585 'International Tables Vol C Tables 4.2.6.8 and 6.1.1.4'

loop_
_geom_angle_atom_site_label_1
_geom_angle_atom_site_label_2
_geom_angle_atom_site_label_3
_geom_angle
_geom_angle_site_symmetry_1
_geom_angle_site_symmetry_3
_geom_angle_publ_flag
N1 C1 C2 106.62(18) . . ?
N1 C1 C18 120.0(2) . . ?
C2 C1 C18 133.36(19) . . ?
C1 C2 C3 108.32(18) . . ?
C1 C2 H1 125.8 . . ?
C3 C2 H1 125.8 . . ?
C2 C3 C4 105.81(18) . . ?
C2 C3 C6 126.07(19) . 3_666 ?
C4 C3 C6 128.12(18) . 3_666 ?
N1 C4 C3 107.57(18) . . ?
N1 C4 C5 108.97(18) . . ?
C3 C4 C5 143.5(2) . . ?
N2 C5 C6 107.69(18) . . ?
N2 C5 C4 110.66(18) . . ?
C6 C5 C4 141.6(2) . . ?
C7 C6 C3 127.32(18) . 3_666 ?
C7 C6 C5 105.94(18) . . ?
C3 C6 C5 126.73(18) 3_666 . ?
C6 C7 C8 108.62(18) . . ?
C6 C7 H2 125.7 . . ?
C8 C7 H2 125.7 . . ?
N2 C8 C9 120.5(2) . . ?
N2 C8 C7 105.66(18) . . ?
C9 C8 C7 133.85(19) . . ?
C8 C9 C10 123.56(19) . . ?
C8 C9 C19 119.54(19) . . ?
C10 C9 C19 116.90(19) . . ?
N3 C10 C11 106.0(2) . . ?
N3 C10 C9 120.3(2) . . ?
C11 C10 C9 133.7(2) . . ?
C12 C11 C10 108.1(2) . . ?
C12 C11 H3 126.0 . . ?
C10 C11 H3 126.0 . . ?
C11 C12 C13 107.0(2) . . ?
C11 C12 H4 126.5 . . ?
C13 C12 H4 126.5 . . ?
N3 C13 C12 107.1(2) . . ?
N3 C13 C14 108.8(2) . . ?
C12 C13 C14 144.0(2) . . ?
N4 C14 C15 107.1(2) . . ?
N4 C14 C13 110.9(2) . . ?
C15 C14 C13 142.0(2) . . ?
C16 C15 C14 107.2(2) . . ?
C16 C15 H5 126.4 . . ?
C14 C15 H5 126.4 . . ?
C15 C16 C17 107.9(2) . . ?
C15 C16 H6 126.0 . . ?
C17 C16 H6 126.0 . . ?
N4 C17 C18 121.3(2) . . ?
N4 C17 C16 105.0(2) . . ?
C18 C17 C16 133.6(2) . . ?
C17 C18 C1 123.43(19) . . ?
C17 C18 C28 118.18(19) . . ?
C1 C18 C28 118.4(2) . . ?
C24 C19 C20 120.5(2) . . ?
C24 C19 C9 120.1(2) . . ?
C20 C19 C9 119.3(2) . . ?
C19 C20 C21 118.3(2) . . ?
C19 C20 C25 121.3(2) . . ?
C21 C20 C25 120.3(2) . . ?
C22 C21 C20 122.0(3) . . ?
C22 C21 H7 119.0 . . ?
C20 C21 H7 119.0 . . ?
C23 C22 C21 118.3(2) . . ?
C23 C22 C26 121.1(3) . . ?
C21 C22 C26 120.6(3) . . ?
C22 C23 C24 121.9(2) . . ?
C22 C23 H8 119.1 . . ?
C24 C23 H8 119.1 . . ?
C19 C24 C23 119.0(2) . . ?
C19 C24 C27 121.7(2) . . ?
C23 C24 C27 119.3(2) . . ?
C20 C25 H9 109.5 . . ?
C20 C25 H10 109.5 . . ?
H9 C25 H10 109.5 . . ?
C20 C25 H11 109.5 . . ?
H9 C25 H11 109.5 . . ?
H10 C25 H11 109.5 . . ?
C22 C26 H12 109.5 . . ?
C22 C26 H13 109.5 . . ?
H12 C26 H13 109.5 . . ?
C22 C26 H14 109.5 . . ?
H12 C26 H14 109.5 . . ?
H13 C26 H14 109.5 . . ?
C24 C27 H15 109.5 . . ?
C24 C27 H16 109.5 . . ?
H15 C27 H16 109.5 . . ?
C24 C27 H17 109.5 . . ?
H15 C27 H17 109.5 . . ?
H16 C27 H17 109.5 . . ?
C33 C28 C29 120.2(2) . . ?
C33 C28 C18 120.3(2) . . ?
C29 C28 C18 119.5(2) . . ?
C30 C29 C28 119.1(2) . . ?
C30 C29 C34 119.7(2) . . ?
C28 C29 C34 121.2(2) . . ?
C31 C30 C29 121.7(2) . . ?
C31 C30 H18 119.1 . . ?
C29 C30 H18 119.1 . . ?
C30 C31 C32 118.5(2) . . ?
C30 C31 C35 120.5(2) . . ?
C32 C31 C35 121.0(3) . . ?
C31 C32 C33 121.8(2) . . ?
C31 C32 H19 119.1 . . ?
C33 C32 H19 119.1 . . ?
C32 C33 C28 118.5(2) . . ?
C32 C33 C36 119.9(2) . . ?
C28 C33 C36 121.6(2) . . ?
C29 C34 H20 109.5 . . ?
C29 C34 H21 109.5 . . ?
H20 C34 H21 109.5 . . ?
C29 C34 H22 109.5 . . ?
H20 C34 H22 109.5 . . ?
H21 C34 H22 109.5 . . ?
C31 C35 H23 109.5 . . ?
C31 C35 H24 109.5 . . ?
H23 C35 H24 109.5 . . ?
C31 C35 H25 109.5 . . ?
H23 C35 H25 109.5 . . ?
H24 C35 H25 109.5 . . ?
C33 C36 H26 109.5 . . ?
C33 C36 H27 109.5 . . ?
H26 C36 H27 109.5 . . ?
C33 C36 H28 109.5 . . ?
H26 C36 H28 109.5 . . ?
H27 C36 H28 109.5 . . ?
C4 N1 C1 111.68(19) . . ?
C4 N1 Ni1 117.75(15) . . ?
C1 N1 Ni1 130.48(16) . . ?
C5 N2 C8 112.10(18) . . ?
C5 N2 Ni1 117.51(15) . . ?
C8 N2 Ni1 130.25(16) . . ?
C13 N3 C10 111.8(2) . . ?
C13 N3 Ni1 117.57(16) . . ?
C10 N3 Ni1 130.18(16) . . ?
C14 N4 C17 112.7(2) . . ?
C14 N4 Ni1 117.58(16) . . ?
C17 N4 Ni1 129.56(17) . . ?
N1 Ni1 N2 85.00(9) . . ?
N1 Ni1 N3 179.56(10) . . ?
N2 Ni1 N3 94.94(9) . . ?
N1 Ni1 N4 95.11(9) . . ?
N2 Ni1 N4 179.88(10) . . ?
N3 Ni1 N4 84.94(9) . . ?
C38 C37 Cl1A 111.5(6) . . ?
C38 C37 Cl2 108.9(3) . . ?
C38 C37 Cl1 114.0(2) . . ?
Cl2 C37 Cl1 111.4(2) . . ?
C38 C37 Cl2A 104.8(7) . . ?
Cl1A C37 Cl2A 108.8(8) . . ?
C38 C37 H29 107.4 . . ?
Cl2 C37 H29 107.4 . . ?
Cl1 C37 H29 107.4 . . ?
C38 C37 H30 110.5 . . ?
Cl1A C37 H30 110.5 . . ?
Cl2A C37 H30 110.5 . . ?
C37 C38 Cl4A 104.5(9) . . ?
C37 C38 Cl3A 113.6(4) . . ?
Cl4A C38 Cl3A 119.6(11) . . ?
C37 C38 Cl3 113.0(3) . . ?
C37 C38 Cl4 110.8(3) . . ?
Cl3 C38 Cl4 108.0(3) . . ?
C37 C38 H31 108.3 . . ?
Cl3 C38 H31 108.3 . . ?
Cl4 C38 H31 108.3 . . ?
C37 C38 H32 106.1 . . ?
Cl4A C38 H32 106.1 . . ?
Cl3A C38 H32 106.1 . . ?
C40 C39 Cl6A 120.5(5) . . ?
C40 C39 Cl5 113.0(4) . . ?
C40 C39 Cl6 108.4(4) . . ?
Cl5 C39 Cl6 109.3(4) . . ?
C40 C39 Cl5A 100.1(4) . . ?
Cl6A C39 Cl5A 115.1(6) . . ?
C40 C39 H33 108.7 . . ?
Cl5 C39 H33 108.7 . . ?
Cl6 C39 H33 108.7 . . ?
C40 C39 H34 106.7 . . ?
Cl6A C39 H34 106.7 . . ?
Cl5A C39 H34 106.7 . . ?
C39 C40 Cl7A 111.7(3) . . ?
C39 C40 Cl8 107.7(3) . . ?
C39 C40 Cl8A 106.0(4) . . ?
Cl7A C40 Cl8A 113.9(5) . . ?
C39 C40 Cl7 111.5(3) . . ?
Cl8 C40 Cl7 111.6(3) . . ?
C39 C40 H35 108.6 . . ?
Cl8 C40 H35 108.6 . . ?
Cl7 C40 H35 108.6 . . ?
C39 C40 H36 108.4 . . ?
Cl7A C40 H36 108.4 . . ?
Cl8A C40 H36 108.4 . . ?

loop_
_geom_bond_atom_site_label_1
_geom_bond_atom_site_label_2
_geom_bond_distance
_geom_bond_site_symmetry_2
_geom_bond_publ_flag
C1 N1 1.365(3) . ?
C1 C2 1.410(3) . ?
C1 C18 1.452(3) . ?
C2 C3 1.418(3) . ?
C2 H1 0.9300 . ?
C3 C4 1.429(3) . ?
C3 C6 1.437(3) 3_666 ?
C4 N1 1.355(3) . ?
C4 C5 1.487(3) . ?
C5 N2 1.333(3) . ?
C5 C6 1.456(3) . ?
C6 C7 1.394(3) . ?
C7 C8 1.435(3) . ?
C7 H2 0.9300 . ?
C8 N2 1.381(3) . ?
C8 C9 1.400(3) . ?
C9 C10 1.450(3) . ?
C9 C19 1.496(3) . ?
C10 N3 1.362(3) . ?
C10 C11 1.414(3) . ?
C11 C12 1.402(4) . ?
C11 H3 0.9300 . ?
C12 C13 1.407(3) . ?
C12 H4 0.9300 . ?
C13 N3 1.358(3) . ?
C13 C14 1.494(3) . ?
C14 N4 1.324(3) . ?
C14 C15 1.441(3) . ?
C15 C16 1.375(4) . ?
C15 H5 0.9300 . ?
C16 C17 1.445(3) . ?
C16 H6 0.9300 . ?
C17 N4 1.374(3) . ?
C17 C18 1.398(3) . ?
C18 C28 1.491(3) . ?
C19 C24 1.395(3) . ?
C19 C20 1.403(3) . ?
C20 C21 1.401(3) . ?
C20 C25 1.513(4) . ?
C21 C22 1.391(4) . ?
C21 H7 0.9300 . ?
C22 C23 1.376(4) . ?
C22 C26 1.511(3) . ?
C23 C24 1.403(3) . ?
C23 H8 0.9300 . ?
C24 C27 1.507(4) . ?
C25 H9 0.9600 . ?
C25 H10 0.9600 . ?
C25 H11 0.9600 . ?
C26 H12 0.9600 . ?
C26 H13 0.9600 . ?
C26 H14 0.9600 . ?
C27 H15 0.9600 . ?
C27 H16 0.9600 . ?
C27 H17 0.9600 . ?
C28 C33 1.399(3) . ?
C28 C29 1.401(3) . ?
C29 C30 1.388(3) . ?
C29 C34 1.511(4) . ?
C30 C31 1.378(4) . ?
C30 H18 0.9300 . ?
C31 C32 1.387(4) . ?
C31 C35 1.515(3) . ?
C32 C33 1.397(3) . ?
C32 H19 0.9300 . ?
C33 C36 1.510(4) . ?
C34 H20 0.9600 . ?
C34 H21 0.9600 . ?
C34 H22 0.9600 . ?
C35 H23 0.9600 . ?
C35 H24 0.9600 . ?
C35 H25 0.9600 . ?
C36 H26 0.9600 . ?
C36 H27 0.9600 . ?
C36 H28 0.9600 . ?
N1 Ni1 1.7721(19) . ?
N2 Ni1 1.7772(19) . ?
N3 Ni1 1.776(2) . ?
N4 Ni1 1.785(2) . ?
C37 C38 1.513(5) . ?
C37 Cl1A 1.625(18) . ?
C37 Cl2 1.749(4) . ?
C37 Cl1 1.789(6) . ?
C37 Cl2A 1.902(16) . ?
C37 H29 0.9800 . ?
C37 H30 0.9800 . ?
C38 Cl4A 1.746(16) . ?
C38 Cl3A 1.754(12) . ?
C38 Cl3 1.757(5) . ?
C38 Cl4 1.780(4) . ?
C38 H31 0.9800 . ?
C38 H32 0.9800 . ?
C39 C40 1.479(6) . ?
C39 Cl6A 1.620(15) . ?
C39 Cl5 1.777(4) . ?
C39 Cl6 1.803(11) . ?
C39 Cl5A 1.815(6) . ?
C39 H33 0.9800 . ?
C39 H34 0.9800 . ?
C40 Cl7A 1.666(8) . ?
C40 Cl8 1.762(5) . ?
C40 Cl8A 1.779(9) . ?
C40 Cl7 1.800(7) . ?
C40 H35 0.9800 . ?
C40 H36 0.9800 . ?

loop_
_geom_torsion_atom_site_label_1
_geom_torsion_atom_site_label_2
_geom_torsion_atom_site_label_3
_geom_torsion_atom_site_label_4
_geom_torsion
_geom_torsion_site_symmetry_1
_geom_torsion_site_symmetry_2
_geom_torsion_site_symmetry_3
_geom_torsion_site_symmetry_4
_geom_torsion_publ_flag
N1 C1 C2 C3 0.0(3) . . . . ?
C18 C1 C2 C3 178.3(2) . . . . ?
C1 C2 C3 C4 -0.3(2) . . . . ?
C1 C2 C3 C6 178.8(2) . . . 3_666 ?
C2 C3 C4 N1 0.5(2) . . . . ?
C6 C3 C4 N1 -178.6(2) 3_666 . . . ?
C2 C3 C4 C5 -179.5(3) . . . . ?
C6 C3 C4 C5 1.5(5) 3_666 . . . ?
N1 C4 C5 N2 -0.5(3) . . . . ?
C3 C4 C5 N2 179.5(3) . . . . ?
N1 C4 C5 C6 -177.8(3) . . . . ?
C3 C4 C5 C6 2.2(6) . . . . ?
N2 C5 C6 C7 -0.3(2) . . . . ?
C4 C5 C6 C7 177.0(3) . . . . ?
N2 C5 C6 C3 178.5(2) . . . 3_666 ?
C4 C5 C6 C3 -4.2(5) . . . 3_666 ?
C3 C6 C7 C8 -178.7(2) 3_666 . . . ?
C5 C6 C7 C8 0.1(2) . . . . ?
C6 C7 C8 N2 0.1(3) . . . . ?
C6 C7 C8 C9 -179.7(2) . . . . ?
N2 C8 C9 C10 -1.2(4) . . . . ?
C7 C8 C9 C10 178.5(2) . . . . ?
N2 C8 C9 C19 178.4(2) . . . . ?
C7 C8 C9 C19 -1.9(4) . . . . ?
C8 C9 C10 N3 -4.0(4) . . . . ?
C19 C9 C10 N3 176.4(2) . . . . ?
C8 C9 C10 C11 175.3(3) . . . . ?
C19 C9 C10 C11 -4.3(4) . . . . ?
N3 C10 C11 C12 0.7(3) . . . . ?
C9 C10 C11 C12 -178.7(3) . . . . ?
C10 C11 C12 C13 -0.5(3) . . . . ?
C11 C12 C13 N3 0.1(3) . . . . ?
C11 C12 C13 C14 176.7(3) . . . . ?
N3 C13 C14 N4 1.7(3) . . . . ?
C12 C13 C14 N4 -174.8(3) . . . . ?
N3 C13 C14 C15 179.6(3) . . . . ?
C12 C13 C14 C15 3.1(7) . . . . ?
N4 C14 C15 C16 0.5(3) . . . . ?
C13 C14 C15 C16 -177.5(3) . . . . ?
C14 C15 C16 C17 0.1(3) . . . . ?
C15 C16 C17 N4 -0.7(3) . . . . ?
C15 C16 C17 C18 179.2(3) . . . . ?
N4 C17 C18 C1 2.1(4) . . . . ?
C16 C17 C18 C1 -177.7(3) . . . . ?
N4 C17 C18 C28 -177.1(2) . . . . ?
C16 C17 C18 C28 3.1(4) . . . . ?
N1 C1 C18 C17 0.4(4) . . . . ?
C2 C1 C18 C17 -177.7(3) . . . . ?
N1 C1 C18 C28 179.6(2) . . . . ?
C2 C1 C18 C28 1.5(4) . . . . ?
C8 C9 C19 C24 -82.3(3) . . . . ?
C10 C9 C19 C24 97.3(3) . . . . ?
C8 C9 C19 C20 100.1(3) . . . . ?
C10 C9 C19 C20 -80.2(3) . . . . ?
C24 C19 C20 C21 1.3(4) . . . . ?
C9 C19 C20 C21 178.8(2) . . . . ?
C24 C19 C20 C25 -178.8(2) . . . . ?
C9 C19 C20 C25 -1.3(4) . . . . ?
C19 C20 C21 C22 -1.6(4) . . . . ?
C25 C20 C21 C22 178.5(3) . . . . ?
C20 C21 C22 C23 1.1(4) . . . . ?
C20 C21 C22 C26 -178.4(3) . . . . ?
C21 C22 C23 C24 -0.2(4) . . . . ?
C26 C22 C23 C24 179.2(3) . . . . ?
C20 C19 C24 C23 -0.5(4) . . . . ?
C9 C19 C24 C23 -178.0(2) . . . . ?
C20 C19 C24 C27 178.5(3) . . . . ?
C9 C19 C24 C27 1.0(4) . . . . ?
C22 C23 C24 C19 0.0(4) . . . . ?
C22 C23 C24 C27 -179.0(3) . . . . ?
C17 C18 C28 C33 -100.2(3) . . . . ?
C1 C18 C28 C33 80.6(3) . . . . ?
C17 C18 C28 C29 78.8(3) . . . . ?
C1 C18 C28 C29 -100.4(3) . . . . ?
C33 C28 C29 C30 3.6(4) . . . . ?
C18 C28 C29 C30 -175.4(2) . . . . ?
C33 C28 C29 C34 -174.7(3) . . . . ?
C18 C28 C29 C34 6.2(4) . . . . ?
C28 C29 C30 C31 -0.4(4) . . . . ?
C34 C29 C30 C31 178.0(3) . . . . ?
C29 C30 C31 C32 -2.5(5) . . . . ?
C29 C30 C31 C35 177.2(3) . . . . ?
C30 C31 C32 C33 2.3(5) . . . . ?
C35 C31 C32 C33 -177.4(3) . . . . ?
C31 C32 C33 C28 0.9(5) . . . . ?
C31 C32 C33 C36 -177.9(3) . . . . ?
C29 C28 C33 C32 -3.8(4) . . . . ?
C18 C28 C33 C32 175.2(3) . . . . ?
C29 C28 C33 C36 174.9(3) . . . . ?
C18 C28 C33 C36 -6.1(4) . . . . ?
C3 C4 N1 C1 -0.6(3) . . . . ?
C5 C4 N1 C1 179.4(2) . . . . ?
C3 C4 N1 Ni1 -177.38(15) . . . . ?
C5 C4 N1 Ni1 2.6(3) . . . . ?
C2 C1 N1 C4 0.4(3) . . . . ?
C18 C1 N1 C4 -178.2(2) . . . . ?
C2 C1 N1 Ni1 176.67(18) . . . . ?
C18 C1 N1 Ni1 -2.0(4) . . . . ?
C6 C5 N2 C8 0.3(3) . . . . ?
C4 C5 N2 C8 -177.86(19) . . . . ?
C6 C5 N2 Ni1 176.44(15) . . . . ?
C4 C5 N2 Ni1 -1.8(3) . . . . ?
C9 C8 N2 C5 179.5(2) . . . . ?
C7 C8 N2 C5 -0.3(3) . . . . ?
C9 C8 N2 Ni1 4.0(3) . . . . ?
C7 C8 N2 Ni1 -175.73(17) . . . . ?
C12 C13 N3 C10 0.3(3) . . . . ?
C14 C13 N3 C10 -177.5(2) . . . . ?
C12 C13 N3 Ni1 173.42(18) . . . . ?
C14 C13 N3 Ni1 -4.4(3) . . . . ?
C11 C10 N3 C13 -0.6(3) . . . . ?
C9 C10 N3 C13 178.9(2) . . . . ?
C11 C10 N3 Ni1 -172.59(19) . . . . ?
C9 C10 N3 Ni1 6.9(4) . . . . ?
C15 C14 N4 C17 -1.0(3) . . . . ?
C13 C14 N4 C17 177.7(2) . . . . ?
C15 C14 N4 Ni1 -177.02(17) . . . . ?
C13 C14 N4 Ni1 1.7(3) . . . . ?
C18 C17 N4 C14 -178.8(2) . . . . ?
C16 C17 N4 C14 1.1(3) . . . . ?
C18 C17 N4 Ni1 -3.4(4) . . . . ?
C16 C17 N4 Ni1 176.49(19) . . . . ?
C4 N1 Ni1 N2 -2.97(19) . . . . ?
C1 N1 Ni1 N2 -179.1(2) . . . . ?
C4 N1 Ni1 N4 176.99(19) . . . . ?
C1 N1 Ni1 N4 0.9(2) . . . . ?
C5 N2 Ni1 N1 2.62(19) . . . . ?
C8 N2 Ni1 N1 177.9(2) . . . . ?
C5 N2 Ni1 N3 -176.94(19) . . . . ?
C8 N2 Ni1 N3 -1.7(2) . . . . ?
C13 N3 Ni1 N2 -175.6(2) . . . . ?
C10 N3 Ni1 N2 -4.0(3) . . . . ?
C13 N3 Ni1 N4 4.5(2) . . . . ?
C10 N3 Ni1 N4 176.1(3) . . . . ?
C14 N4 Ni1 N1 177.1(2) . . . . ?
C17 N4 Ni1 N1 1.9(2) . . . . ?
C14 N4 Ni1 N3 -3.4(2) . . . . ?
C17 N4 Ni1 N3 -178.6(2) . . . . ?
Cl1A C37 C38 Cl4A 73.5(11) . . . . ?
Cl2A C37 C38 Cl4A -169.0(9) . . . . ?
Cl1A C37 C38 Cl3A -58.5(8) . . . . ?
Cl2A C37 C38 Cl3A 59.0(8) . . . . ?
Cl2 C37 C38 Cl3 65.1(3) . . . . ?
Cl1 C37 C38 Cl3 -60.0(3) . . . . ?
Cl2 C37 C38 Cl4 -173.6(2) . . . . ?
Cl1 C37 C38 Cl4 61.3(4) . . . . ?
Cl6A C39 C40 Cl7A 69.3(7) . . . . ?
Cl5A C39 C40 Cl7A -58.0(5) . . . . ?
Cl5 C39 C40 Cl8 171.7(3) . . . . ?
Cl6 C39 C40 Cl8 -67.1(4) . . . . ?
Cl6A C39 C40 Cl8A -55.2(8) . . . . ?
Cl5A C39 C40 Cl8A 177.5(6) . . . . ?
Cl5 C39 C40 Cl7 -65.5(4) . . . . ?
Cl6 C39 C40 Cl7 55.7(5) . . . . ?
